data_9000771
loop_
_publ_author_name
'Romming, C.'
'Raade, G.'

_publ_section_title
;
 The crystal structure of althausite, Mg4(PO4)2(OH,O)(F, )
;
_journal_name_full 'American Mineralogist'
_journal_page_first 488
_journal_page_last 498
_journal_volume 65
_journal_year 1980
_chemical_formula_sum 'F0.25 H0.37 Mg4 O8.56 P2'
_chemical_name_mineral Althausite
_space_group_IT_number 62
_symmetry_space_group_name_Hall '-P 2ac 2n'
_symmetry_space_group_name_H-M 'P n m a'
_cell_angle_alpha 90
_cell_angle_beta 90
_cell_angle_gamma 90
_cell_formula_units_Z 4
_cell_length_a 8.258
_cell_length_b 6.054
_cell_length_c 14.383
_cell_volume 719.063
_database_code_amcsd 0000784
_exptl_crystal_density_diffrn 2.783
_cod_original_formula_sum 'Mg4 P2 O8.56 F.25 H.37'
_cod_database_code 9000771

loop_
_space_group_symop_operation_xyz
x,y,z
x,1/2-y,z
-x,1/2+y,-z
1/2-x,1/2+y,1/2+z
1/2+x,1/2-y,1/2-z
1/2+x,y,1/2-z
1/2-x,-y,1/2+z
-x,-y,-z

loop_
_atom_site_aniso_label
_atom_site_aniso_U_11
_atom_site_aniso_U_22
_atom_site_aniso_U_33
_atom_site_aniso_U_12
_atom_site_aniso_U_13
_atom_site_aniso_U_23
Mg1 0.00670 0.00490 0.00850 0.00090 0.00040 0.00090
Mg2 0.00540 0.00660 0.01110 0.00000 0.00210 0.00000
Mg3 0.00680 0.00630 0.00750 0.00000 -0.00070 0.00000
P1 0.00370 0.00410 0.00480 0.00000 -0.00010 0.00000
P2 0.00430 0.00450 0.00550 0.00000 0.00040 0.00000
O11 0.00610 0.00690 0.01120 -0.00130 0.00060 -0.00060
O12 0.00640 0.01120 0.00720 0.00000 0.00120 0.00000
O13 0.01020 0.00800 0.00650 0.00000 -0.00290 0.00160
O21 0.00680 0.00710 0.01200 -0.00160 -0.00040 0.00000
O22 0.01080 0.00760 0.00760 0.00000 0.00350 0.00000
O23 0.00680 0.01870 0.00850 0.00000 -0.00280 0.00000
F 0.00640 0.00660 0.00570 0.00000 -0.00160 0.00000
O 0.00600 0.00820 0.00710 0.00000 0.00080 0.00000
O-h 0.00600 0.00820 0.00710 0.00000 0.00080 0.00000

loop_
_atom_site_label
_atom_site_fract_x
_atom_site_fract_y
_atom_site_fract_z
_atom_site_occupancy
_atom_site_U_iso_or_equiv
_atom_site_type_symbol
_atom_site_attached_hydrogens
Mg1 0.13402 0.00414 0.16858 1.00000 ? Mg 0
Mg2 0.34763 0.25000 0.42143 1.00000 ? Mg 0
Mg3 0.07712 0.25000 0.57505 1.00000 ? Mg 0
P1 0.48845 0.25000 0.14583 1.00000 ? P 0
P2 0.22456 0.25000 0.84820 1.00000 ? P 0
O11 0.38234 0.04123 0.14137 1.00000 ? O 0
O12 0.60739 0.25000 0.06273 1.00000 ? O 0
O13 0.59147 0.25000 0.23554 1.00000 ? O 0
O21 0.11583 0.04268 0.85336 1.00000 ? O 0
O22 0.32077 0.25000 0.75588 1.00000 ? O 0
O23 0.34092 0.25000 0.93021 1.00000 ? O 0
F 0.33500 0.25000 0.56627 0.25000 ? F 0
O 0.09124 0.25000 0.07585 0.19000 ? O 0
O-h 0.09124 0.25000 0.07585 0.37000 ? O 0
H 0.15400 0.25000 0.03500 0.37000 0.02026 H 0

loop_
_cod_changelog_entry_id
_cod_changelog_entry_author
_cod_changelog_entry_date
_cod_changelog_entry_text
1
;cod-tools version 3.8.0
Id: cif_guess_AMCSD_atom_types 9581 2023-05-17 12:35:41Z saulius
;
2023-05-18T08:39:19+03:00
;Derived atom types and hydrogen counts
from atom names that follow the AMCSD naming convention
(Wat == water, O-H == hydroxyl).
;
2
;cod-tools version 3.10.1
Id: cif_fix_AMCSD_aniso_labels 10200 2024-08-01 14:09:44Z saulius
;
2024-08-02T12:19:49+03:00
;Changed the following '_atom_site_aniso_label' values:
'Oh' -> 'O-h'
;

loop_
_cod_related_entry_id
_cod_related_entry_database
_cod_related_entry_code
1 AMCSD 0000784
